data_4349238
loop_
_publ_author_name
'Hawes, Chris S.'
'Byrne, Kevin'
'Schmitt, Wolfgang'
'Gunnlaugsson, Thorfinnur'

_publ_section_title
;
 Flexible Porous Coordination Polymers from Divergent Photoluminescent
 4-Oxo-1,8-naphthalimide Ligands.
;
_journal_issue 21
_journal_name_full 'Inorganic chemistry'
_journal_page_first 11570
_journal_page_last 11582
_journal_paper_doi 10.1021/acs.inorgchem.6b02137
_journal_volume 55
_journal_year 2016
_chemical_formula_moiety 'C27 H15 Cd N O8, C2 H3 N'
_chemical_formula_sum 'C29 H18 Cd N2 O8'
_chemical_formula_weight 634.85
_space_group_crystal_system orthorhombic
_space_group_IT_number 56
_space_group_name_Hall '-P 2ab 2ac'
_space_group_name_H-M_alt 'P c c n'
_atom_sites_solution_hydrogens geom
_audit_creation_date 2016-06-20
_audit_creation_method
;
Olex2 1.2
(compiled 2016.02.19 svn.r3266 for OlexSys, GUI svn.r5155)
;
_cell_angle_alpha 90
_cell_angle_beta 90
_cell_angle_gamma 90
_cell_formula_units_Z 8
_cell_length_a 40.5139(15)
_cell_length_b 7.2658(3)
_cell_length_c 18.5724(8)
_cell_measurement_reflns_used 4048
_cell_measurement_temperature 100(2)
_cell_measurement_theta_max 21.34
_cell_measurement_theta_min 2.250
_cell_volume 5467.1(4)
_computing_molecular_graphics 'Olex2 (Dolomanov et al., 2009)'
_computing_publication_material 'Olex2 (Dolomanov et al., 2009)'
_computing_structure_refinement 'ShelXL (Sheldrick, 2015)'
_diffrn_ambient_temperature 100.01
_diffrn_detector_area_resol_mean 8
_diffrn_measured_fraction_theta_full 0.999
_diffrn_measured_fraction_theta_max 0.999
_diffrn_measurement_device_type 'Bruker APEX-II CCD'
_diffrn_measurement_method '\w and \f scans'
_diffrn_radiation_monochromator graphite
_diffrn_radiation_type MoK\a
_diffrn_radiation_wavelength 0.71073
_diffrn_reflns_av_R_equivalents 0.1080
_diffrn_reflns_av_unetI/netI 0.0911
_diffrn_reflns_Laue_measured_fraction_full 0.999
_diffrn_reflns_Laue_measured_fraction_max 0.999
_diffrn_reflns_limit_h_max 49
_diffrn_reflns_limit_h_min -46
_diffrn_reflns_limit_k_max 8
_diffrn_reflns_limit_k_min -8
_diffrn_reflns_limit_l_max 22
_diffrn_reflns_limit_l_min -22
_diffrn_reflns_number 33987
_diffrn_reflns_point_group_measured_fraction_full 0.999
_diffrn_reflns_point_group_measured_fraction_max 0.999
_diffrn_reflns_theta_full 26.000
_diffrn_reflns_theta_max 26.000
_diffrn_reflns_theta_min 2.011
_diffrn_source 'sealed tube'
_diffrn_standards_number 0
_exptl_absorpt_coefficient_mu 0.852
_exptl_absorpt_correction_T_max 0.7454
_exptl_absorpt_correction_T_min 0.6335
_exptl_absorpt_correction_type multi-scan
_exptl_absorpt_process_details
;
SADABS-2008/1 (Bruker,2008) was used for absorption correction.
wR2(int) was 0.0590 before and 0.0500 after correction.
The Ratio of minimum to maximum transmission is 0.8499.
The \l/2 correction factor is 0.0015.
;
_exptl_crystal_colour colourless
_exptl_crystal_colour_primary colourless
_exptl_crystal_density_diffrn 1.543
_exptl_crystal_description rod
_exptl_crystal_F_000 2544
_exptl_crystal_size_max 0.23
_exptl_crystal_size_mid 0.06
_exptl_crystal_size_min 0.05
_refine_diff_density_max 0.774
_refine_diff_density_min -1.302
_refine_diff_density_rms 0.102
_refine_ls_extinction_method none
_refine_ls_goodness_of_fit_ref 1.023
_refine_ls_hydrogen_treatment constr
_refine_ls_matrix_type full
_refine_ls_number_parameters 418
_refine_ls_number_reflns 5366
_refine_ls_number_restraints 70
_refine_ls_restrained_S_all 1.037
_refine_ls_R_factor_all 0.1847
_refine_ls_R_factor_gt 0.0891
_refine_ls_shift/su_max 0.000
_refine_ls_shift/su_mean 0.000
_refine_ls_structure_factor_coef Fsqd
_refine_ls_weighting_details 'w=1/[\s^2^(Fo^2^)+(0.0863P)^2^+31.3036P] where P=(Fo^2^+2Fc^2^)/3'
_refine_ls_weighting_scheme calc
_refine_ls_wR_factor_gt 0.1929
_refine_ls_wR_factor_ref 0.2357
_reflns_Friedel_coverage 0.000
_reflns_number_gt 2540
_reflns_number_total 5366
_reflns_threshold_expression 'I > 2\s(I)'
_cod_data_source_file ic6b02137_si_002.cif
_cod_data_source_block 4
_cod_database_code 4349238
_shelx_space_group_comment
;
The symmetry employed for this shelxl refinement is uniquely defined
by the following loop, which should always be used as a source of
symmetry information in preference to the above space-group names.
They are only intended as comments.
;
_shelx_estimated_absorpt_t_max 0.959
_shelx_estimated_absorpt_t_min 0.828
_olex2_refinement_description
;
1. Fixed Uiso
 At 1.2 times of:
  All C(H) groups, All C(H,H) groups
 At 1.5 times of:
  All C(H,H,H) groups
2. Restrained distances
 H32A-H25_$1
 2.1 with sigma of 0.02
 O9-C31 \\sim O6-C31 \\sim O7-C31 \\sim O8-C31
 with sigma of 0.01
3. Uiso/Uaniso restraints and constraints
Uanis(C28) \\sim Ueq, Uanis(C23) \\sim Ueq: with sigma of 0.01 and sigma for
terminal atoms of 0.01
Uanis(O8) \\sim Ueq, Uanis(O7) \\sim Ueq, Uanis(O9) \\sim Ueq, Uanis(O6) \\sim
Ueq: with sigma of 0.01 and sigma for terminal atoms of 0.01
Uanis(O10) \\sim Ueq: with sigma of 0.02 and sigma for terminal atoms of 0.02
Uanis(C30) = Uanis(C26)
Uanis(C29) = Uanis(C25)
4. Rigid body (RIGU) restrains
 Cd1, Cd2, O6, O7, O8, O9, O10, O11
 with sigma for 1-2 distances of 0.001 and sigma for 1-3 distances of 0.001
5. Others
 Fixed Sof: Cd2(0.5) O6(0.33333) O7(0.33333) O8(0.6667) O9(0.6667) O10(0.5)
 O11(0.5) C22(0.33333) H22(0.33333) C23(0.33333) H23(0.33333) C25(0.33333)
 H25(0.33333) C26(0.33333) H26(0.33333) C27(0.6667) H27(0.6667) C28(0.6667)
 H28(0.6667) C29(0.6667) H29(0.6667) C30(0.6667) H30(0.6667)
6.a Secondary CH2 refined with riding coordinates:
 C8(H8A,H8B)
6.b Aromatic/amide H refined with riding coordinates:
 C3(H3), C4(H4), C6(H6), C7(H7), C11(H11), C12(H12), C15(H15), C16(H16),
 C17(H17), C22(H22), C23(H23), C25(H25), C26(H26), C27(H27), C28(H28), C29(H29),
  C30(H30)
6.c Idealised Me refined as rotating group:
 C32(H32A,H32B,H32C)
;
_shelx_shelxl_version_number 2014/7
_olex2_submission_special_instructions 'No special instructions were received'

loop_
_space_group_symop_operation_xyz
'x, y, z'
'-x+1/2, -y+1/2, z'
'-x, y+1/2, -z+1/2'
'x+1/2, -y, -z+1/2'
'-x, -y, -z'
'x-1/2, y-1/2, -z'
'x, -y-1/2, z-1/2'
'-x-1/2, y, z-1/2'

loop_
_atom_site_label
_atom_site_type_symbol
_atom_site_fract_x
_atom_site_fract_y
_atom_site_fract_z
_atom_site_U_iso_or_equiv
_atom_site_adp_type
_atom_site_occupancy
_atom_site_site_symmetry_order
_atom_site_calc_flag
_atom_site_refinement_flags_posn
_atom_site_refinement_flags_adp
_atom_site_refinement_flags_occupancy
_atom_site_disorder_assembly
_atom_site_disorder_group
Cd1 Cd 0.7500 0.7500 0.80100(6) 0.0548(4) Uani 1 2 d S TU P . .
Cd2 Cd 0.75665(5) 0.2528(11) 0.73576(11) 0.0821(8) Uani 0.5 1 d . U . . .
O1 O 0.26759(13) 0.5538(8) 0.6784(4) 0.067(2) Uani 1 1 d . . . . .
O2 O 0.29390(14) 0.3314(9) 0.6220(5) 0.073(2) Uani 1 1 d . . . . .
O3 O 0.45086(17) 0.8810(10) 0.6994(5) 0.075(2) Uani 1 1 d . . . . .
O4 O 0.41739(15) 0.9189(9) 0.4670(4) 0.069(2) Uani 1 1 d . . . . .
O5 O 0.58004(14) 0.5869(10) 0.5401(4) 0.065(2) Uani 1 1 d . . . . .
O6 O 0.7101(10) 0.734(3) 0.703(2) 0.116(9) Uani 0.3333 1 d D U . A 1
O7 O 0.7032(6) 0.449(3) 0.7455(12) 0.073(6) Uani 0.3333 1 d D U . A 1
O8 O 0.7134(4) 0.423(2) 0.6975(10) 0.130(5) Uani 0.6667 1 d D U . A 2
O9 O 0.7111(4) 0.7157(19) 0.7276(10) 0.099(5) Uani 0.6667 1 d D U . A 2
O10 O 0.7880(7) 0.439(4) 0.6578(14) 0.158(8) Uani 0.5 1 d . U . A -1
O11 O 0.7360(7) 0.074(3) 0.6323(13) 0.155(9) Uani 0.5 1 d . U . A -1
N1 N 0.43453(17) 0.9040(10) 0.5821(6) 0.061(2) Uani 1 1 d . . . . .
C1 C 0.29270(19) 0.4921(12) 0.6425(6) 0.056(3) Uani 1 1 d . . . . .
C2 C 0.32084(19) 0.6219(11) 0.6281(6) 0.049(3) Uani 1 1 d . . . . .
C3 C 0.3177(2) 0.8090(13) 0.6373(8) 0.090(5) Uani 1 1 d . . . . .
H3 H 0.2968 0.8585 0.6502 0.109 Uiso 1 1 calc R . . . .
C4 C 0.3440(2) 0.9256(14) 0.6283(8) 0.087(4) Uani 1 1 d . . . . .
H4 H 0.3409 1.0546 0.6336 0.104 Uiso 1 1 calc R . . . .
C5 C 0.3745(2) 0.8580(12) 0.6119(6) 0.058(3) Uani 1 1 d . . . . .
C6 C 0.3777(2) 0.6738(14) 0.5996(7) 0.074(4) Uani 1 1 d . . . . .
H6 H 0.3983 0.6261 0.5842 0.089 Uiso 1 1 calc R . . . .
C7 C 0.3508(2) 0.5526(13) 0.6096(6) 0.065(3) Uani 1 1 d . . . . .
H7 H 0.3536 0.4238 0.6034 0.077 Uiso 1 1 calc R . . . .
C8 C 0.4031(2) 0.9911(13) 0.6036(7) 0.072(3) Uani 1 1 d . . . . .
H8A H 0.3971 1.0846 0.5671 0.087 Uiso 1 1 calc R . . . .
H8B H 0.4065 1.0560 0.6499 0.087 Uiso 1 1 calc R . . . .
C9 C 0.4572(3) 0.8587(13) 0.6364(7) 0.059(3) Uani 1 1 d . . . . .
C10 C 0.4895(2) 0.7826(12) 0.6119(6) 0.051(3) Uani 1 1 d . . . . .
C11 C 0.5132(3) 0.7339(14) 0.6607(6) 0.063(3) Uani 1 1 d . . . . .
H11 H 0.5086 0.7419 0.7107 0.075 Uiso 1 1 calc R . . . .
C12 C 0.5440(3) 0.6728(14) 0.6382(7) 0.066(3) Uani 1 1 d . . . . .
H12 H 0.5605 0.6455 0.6730 0.079 Uiso 1 1 calc R . . . .
C13 C 0.5508(2) 0.6516(12) 0.5667(6) 0.054(3) Uani 1 1 d . . . . .
C14 C 0.5271(2) 0.6948(11) 0.5139(6) 0.041(2) Uani 1 1 d . . . . .
C15 C 0.5329(2) 0.6763(11) 0.4408(5) 0.042(2) Uani 1 1 d . . . . .
H15 H 0.5540 0.6352 0.4248 0.050 Uiso 1 1 calc R . . . .
C16 C 0.5093(2) 0.7155(11) 0.3915(6) 0.049(3) Uani 1 1 d . . . . .
H16 H 0.5134 0.6975 0.3417 0.059 Uiso 1 1 calc R . . . .
C17 C 0.4781(2) 0.7838(10) 0.4150(6) 0.049(3) Uani 1 1 d . . . . .
H17 H 0.4617 0.8151 0.3805 0.059 Uiso 1 1 calc R . . . .
C18 C 0.4717(2) 0.8047(12) 0.4866(6) 0.046(3) Uani 1 1 d . . . . .
C19 C 0.4392(2) 0.8791(12) 0.5093(7) 0.050(3) Uani 1 1 d . . . . .
C20 C 0.49552(18) 0.7636(12) 0.5385(6) 0.045(2) Uani 1 1 d . . . . .
C21 C 0.6092(2) 0.5895(15) 0.5812(6) 0.065(3) Uani 1 1 d . . . . .
C22 C 0.6268(10) 0.757(10) 0.579(3) 0.072(16) Uani 0.3333 1 d . . . B 1
H22 H 0.6202 0.8611 0.5513 0.086 Uiso 0.3333 1 calc R . . B 1
C23 C 0.6552(9) 0.750(6) 0.621(2) 0.067(10) Uani 0.3333 1 d . U . B 1
H23 H 0.6676 0.8601 0.6273 0.081 Uiso 0.3333 1 calc R . . B 1
C24 C 0.6667(2) 0.5861(16) 0.6574(7) 0.072(3) Uani 1 1 d . . . . .
C25 C 0.6471(9) 0.462(5) 0.652(3) 0.086(7) Uani 0.3333 1 d . . . B 1
H25 H 0.6530 0.3552 0.6781 0.103 Uiso 0.3333 1 calc DR . . B 1
C26 C 0.6189(9) 0.445(6) 0.615(2) 0.061(5) Uani 0.3333 1 d . . . B 1
H26 H 0.6066 0.3337 0.6150 0.073 Uiso 0.3333 1 calc R . . B 1
C27 C 0.6186(6) 0.734(4) 0.6189(15) 0.080(8) Uani 0.6667 1 d . . . B 2
H27 H 0.6054 0.8422 0.6195 0.096 Uiso 0.6667 1 calc R . . B 2
C28 C 0.6487(5) 0.728(3) 0.6589(13) 0.089(7) Uani 0.6667 1 d . U . B 2
H28 H 0.6551 0.8310 0.6870 0.107 Uiso 0.6667 1 calc R . . B 2
C29 C 0.6583(5) 0.426(3) 0.6160(13) 0.086(7) Uani 0.6667 1 d . . . B 2
H29 H 0.6724 0.3218 0.6154 0.103 Uiso 0.6667 1 calc R . . B 2
C30 C 0.6291(4) 0.428(3) 0.5769(10) 0.061(5) Uani 0.6667 1 d . . . B 2
H30 H 0.6227 0.3251 0.5485 0.073 Uiso 0.6667 1 calc R . . B 2
C31 C 0.6993(3) 0.5744(15) 0.7018(9) 0.094(4) Uani 1 1 d D . . . .
N2 N 0.5752(3) 0.8784(17) 0.7884(6) 0.100(4) Uani 1 1 d . . . . .
C32 C 0.6052(3) 1.1416(19) 0.7190(8) 0.104(5) Uani 1 1 d . . . . .
H32A H 0.6276 1.1578 0.7381 0.156 Uiso 1 1 calc DGR . . . .
H32B H 0.5928 1.2565 0.7247 0.156 Uiso 1 1 calc GR . . . .
H32C H 0.6064 1.1093 0.6679 0.156 Uiso 1 1 calc GR . . . .
C33 C 0.5888(3) 0.9964(18) 0.7580(7) 0.080(4) Uani 1 1 d . . . . .

loop_
_atom_site_aniso_label
_atom_site_aniso_U_11
_atom_site_aniso_U_22
_atom_site_aniso_U_33
_atom_site_aniso_U_23
_atom_site_aniso_U_13
_atom_site_aniso_U_12
Cd1 0.0184(4) 0.0276(4) 0.1183(9) 0.000 0.000 0.0036(4)
Cd2 0.060(2) 0.0562(9) 0.1301(14) 0.0121(18) -0.0028(9) 0.011(3)
O1 0.030(3) 0.033(3) 0.140(7) 0.001(4) 0.014(4) -0.003(3)
O2 0.037(3) 0.028(3) 0.154(7) -0.006(4) 0.018(4) -0.009(3)
O3 0.072(5) 0.074(5) 0.079(6) -0.026(5) 0.028(4) -0.027(4)
O4 0.034(3) 0.046(4) 0.127(7) 0.015(4) -0.006(4) -0.012(3)
O5 0.039(3) 0.079(5) 0.078(5) -0.014(4) -0.016(3) 0.000(3)
O6 0.073(10) 0.131(14) 0.144(9) -0.011(7) -0.036(8) 0.007(8)
O7 0.062(6) 0.072(8) 0.086(11) 0.013(7) -0.004(6) 0.016(6)
O8 0.111(6) 0.129(8) 0.151(9) 0.005(7) -0.026(6) 0.055(6)
O9 0.048(5) 0.114(9) 0.135(7) -0.011(6) -0.022(5) -0.002(5)
O10 0.184(16) 0.137(10) 0.153(8) 0.005(7) 0.021(9) -0.074(11)
O11 0.19(2) 0.132(12) 0.140(7) 0.005(7) 0.002(7) -0.072(15)
N1 0.033(4) 0.037(4) 0.112(8) -0.007(5) 0.012(5) -0.019(3)
C1 0.021(4) 0.038(5) 0.110(9) 0.005(6) 0.003(5) -0.001(4)
C2 0.027(4) 0.032(5) 0.090(8) 0.005(5) 0.004(5) -0.005(4)
C3 0.039(5) 0.029(5) 0.203(15) 0.012(7) 0.025(7) 0.002(4)
C4 0.044(6) 0.034(6) 0.182(13) 0.012(7) 0.023(7) -0.011(5)
C5 0.042(5) 0.035(6) 0.098(9) -0.008(6) 0.013(5) -0.013(4)
C6 0.037(5) 0.039(5) 0.146(11) 0.000(7) 0.021(6) -0.004(4)
C7 0.035(5) 0.034(5) 0.125(10) -0.014(6) 0.023(6) -0.005(4)
C8 0.037(5) 0.049(6) 0.131(10) -0.013(7) 0.031(6) -0.012(4)
C9 0.061(7) 0.033(6) 0.083(9) -0.014(6) 0.018(7) -0.022(5)
C10 0.050(5) 0.043(6) 0.061(8) -0.003(5) 0.002(5) -0.017(4)
C11 0.083(7) 0.049(6) 0.056(7) -0.005(6) -0.006(6) -0.020(6)
C12 0.057(7) 0.061(6) 0.079(9) -0.010(6) -0.025(6) -0.011(5)
C13 0.045(5) 0.037(5) 0.079(9) 0.000(5) 0.000(5) -0.011(4)
C14 0.035(4) 0.029(5) 0.058(7) -0.001(4) -0.006(4) -0.018(3)
C15 0.038(5) 0.031(4) 0.056(7) 0.001(4) -0.001(5) -0.014(4)
C16 0.048(5) 0.041(6) 0.059(7) 0.004(5) 0.004(5) -0.017(4)
C17 0.047(5) 0.018(5) 0.081(8) 0.011(5) -0.018(5) -0.014(4)
C18 0.038(5) 0.037(5) 0.063(8) 0.001(5) -0.002(5) -0.017(4)
C19 0.037(5) 0.035(5) 0.080(9) -0.001(5) 0.001(5) -0.018(4)
C20 0.039(4) 0.026(4) 0.071(8) 0.011(5) 0.004(4) -0.016(4)
C21 0.054(6) 0.052(7) 0.088(9) -0.004(6) -0.015(6) -0.003(5)
C22 0.032(17) 0.09(3) 0.09(4) -0.03(4) 0.00(2) 0.00(2)
C23 0.063(12) 0.072(13) 0.068(13) -0.001(10) 0.000(9) -0.004(9)
C24 0.047(6) 0.059(7) 0.109(10) 0.008(7) -0.025(6) -0.002(5)
C25 0.055(13) 0.055(10) 0.15(2) 0.009(13) 0.000(11) 0.022(8)
C26 0.057(11) 0.063(9) 0.064(17) 0.003(11) -0.004(8) 0.002(8)
C27 0.056(14) 0.046(11) 0.14(3) -0.015(19) -0.044(14) 0.011(12)
C28 0.088(9) 0.089(10) 0.090(10) -0.005(9) -0.016(8) -0.008(8)
C29 0.055(13) 0.055(10) 0.15(2) 0.009(13) 0.000(11) 0.022(8)
C30 0.057(11) 0.063(9) 0.064(17) 0.003(11) -0.004(8) 0.002(8)
C31 0.078(9) 0.090(10) 0.115(12) 0.002(10) 0.016(8) -0.002(8)
N2 0.110(9) 0.106(9) 0.085(9) -0.011(7) 0.001(7) -0.036(8)
C32 0.099(10) 0.087(10) 0.126(12) 0.016(9) 0.034(9) 0.008(8)
C33 0.078(9) 0.079(9) 0.083(10) -0.005(8) 0.000(7) -0.013(7)

loop_
_atom_type_symbol
_atom_type_description
_atom_type_scat_dispersion_real
_atom_type_scat_dispersion_imag
_atom_type_scat_source
C C 0.0033 0.0016 'International Tables Vol C Tables 4.2.6.8 and 6.1.1.4'
H H 0.0000 0.0000 'International Tables Vol C Tables 4.2.6.8 and 6.1.1.4'
Cd Cd -0.8075 1.2024 'International Tables Vol C Tables 4.2.6.8 and 6.1.1.4'
N N 0.0061 0.0033 'International Tables Vol C Tables 4.2.6.8 and 6.1.1.4'
O O 0.0106 0.0060 'International Tables Vol C Tables 4.2.6.8 and 6.1.1.4'

loop_
_geom_angle_atom_site_label_1
_geom_angle_atom_site_label_2
_geom_angle_atom_site_label_3
_geom_angle
_geom_angle_site_symmetry_1
_geom_angle_site_symmetry_3
O1 Cd1 O1 161.3(4) 3_656 4_566
O1 Cd1 O2 111.5(2) 4_566 3_656
O1 Cd1 O2 55.7(2) 3_656 3_656
O1 Cd1 O2 55.7(2) 4_566 4_566
O1 Cd1 O2 111.5(2) 3_656 4_566
O1 Cd1 O6 88.0(7) 4_566 2_665
O1 Cd1 O6 88.0(7) 3_656 .
O1 Cd1 O6 106.1(6) 3_656 2_665
O1 Cd1 O6 106.1(6) 4_566 .
O1 Cd1 C1 28.9(2) 4_566 4_566
O1 Cd1 C1 28.9(2) 3_656 3_656
O1 Cd1 C1 138.4(3) 4_566 3_656
O1 Cd1 C1 138.4(3) 3_656 4_566
O2 Cd1 O2 105.3(4) 4_566 3_656
O2 Cd1 O6 160.3(9) 3_656 2_665
O2 Cd1 O6 87.9(12) 4_566 2_665
O2 Cd1 O6 87.9(12) 3_656 .
O2 Cd1 O6 160.3(9) 4_566 .
O2 Cd1 C1 114.5(3) 4_566 3_656
O2 Cd1 C1 114.5(3) 3_656 4_566
O2 Cd1 C1 27.3(2) 4_566 4_566
O2 Cd1 C1 27.3(2) 3_656 3_656
O6 Cd1 O6 84(2) . 2_665
O6 Cd1 C1 84.0(11) 2_665 4_566
O6 Cd1 C1 133.6(7) . 4_566
O6 Cd1 C1 84.0(11) . 3_656
O6 Cd1 C1 133.6(7) 2_665 3_656
O9 Cd1 O1 89.4(5) . 3_656
O9 Cd1 O1 89.4(5) 2_665 4_566
O9 Cd1 O1 102.8(4) . 4_566
O9 Cd1 O1 102.8(4) 2_665 3_656
O9 Cd1 O2 81.8(6) 2_665 4_566
O9 Cd1 O2 81.8(6) . 3_656
O9 Cd1 O2 158.5(4) . 4_566
O9 Cd1 O2 158.5(4) 2_665 3_656
O9 Cd1 O9 99.0(11) . 2_665
O9 Cd1 C1 81.2(6) . 3_656
O9 Cd1 C1 81.2(6) 2_665 4_566
O9 Cd1 C1 131.4(5) . 4_566
O9 Cd1 C1 131.4(5) 2_665 3_656
C1 Cd1 C1 133.9(5) 4_566 3_656
Cd2 Cd2 O1 62.6(11) 2_655 3_646
Cd2 Cd2 O1 104.6(11) 2_655 4_566
Cd2 Cd2 O7 37.9(16) 2_655 .
Cd2 Cd2 O7 133.4(19) 2_655 2_655
Cd2 Cd2 O8 125.9(17) 2_655 2_655
Cd2 Cd2 O8 42.9(14) 2_655 .
Cd2 Cd2 O10 125.5(14) 2_655 .
Cd2 Cd2 O11 67.8(11) 2_655 .
O1 Cd2 O1 89.2(4) 4_566 3_646
O1 Cd2 O7 86.7(4) 3_646 .
O1 Cd2 O7 76.3(6) 4_566 .
O1 Cd2 O7 102.8(5) 4_566 2_655
O1 Cd2 O8 92.0(5) 4_566 .
O1 Cd2 O10 88.2(7) 4_566 .
O1 Cd2 O11 93.6(6) 3_646 .
O1 Cd2 O11 169.3(7) 4_566 .
O7 Cd2 O1 81.0(7) 2_655 3_646
O7 Cd2 O7 167.7(8) 2_655 .
O7 Cd2 O10 92.1(10) 2_655 .
O7 Cd2 O11 87.9(9) 2_655 .
O8 Cd2 O1 125.4(6) 2_655 4_566
O8 Cd2 O1 102.9(5) . 3_646
O8 Cd2 O1 96.1(6) 2_655 3_646
O8 Cd2 O8 138.3(10) 2_655 .
O10 Cd2 O1 171.9(8) . 3_646
O10 Cd2 O7 100.1(9) . .
O10 Cd2 O11 90.4(9) . .
O11 Cd2 O7 93.5(9) . .
Cd1 O1 Cd2 109.8(3) 3_646 3_656
Cd2 O1 Cd1 115.3(3) 4_466 3_646
Cd2 O1 Cd2 12.78(12) 4_466 3_656
C1 O1 Cd1 89.8(5) . 3_646
C1 O1 Cd2 152.1(6) . 3_656
C1 O1 Cd2 139.7(6) . 4_466
C1 O2 Cd1 91.2(6) . 3_646
C13 O5 C21 121.8(8) . .
C31 O6 Cd1 107(2) . .
Cd2 O7 Cd2 8.7(3) 2_655 .
C31 O7 Cd2 122.3(16) . 2_655
C31 O7 Cd2 117.8(15) . .
Cd2 O8 Cd2 11.2(3) 2_655 .
C31 O8 Cd2 149.9(16) . 2_655
C31 O8 Cd2 145.2(14) . .
C31 O9 Cd1 130.2(13) . .
C9 N1 C8 118.2(10) . .
C19 N1 C8 116.0(10) . .
C19 N1 C9 125.8(9) . .
O1 C1 Cd1 61.3(4) . 3_646
O1 C1 C2 118.0(8) . .
O2 C1 Cd1 61.5(5) . 3_646
O2 C1 O1 121.3(8) . .
O2 C1 C2 120.7(8) . .
C2 C1 Cd1 166.0(7) . 3_646
C3 C2 C1 121.8(8) . .
C7 C2 C1 119.3(8) . .
C7 C2 C3 118.8(8) . .
C2 C3 H3 119.3 . .
C4 C3 C2 121.5(10) . .
C4 C3 H3 119.3 . .
C3 C4 H4 119.7 . .
C5 C4 C3 120.6(10) . .
C5 C4 H4 119.7 . .
C4 C5 C8 119.0(8) . .
C6 C5 C4 118.4(9) . .
C6 C5 C8 122.4(9) . .
C5 C6 H6 119.4 . .
C5 C6 C7 121.1(9) . .
C7 C6 H6 119.4 . .
C2 C7 C6 119.4(9) . .
C2 C7 H7 120.3 . .
C6 C7 H7 120.3 . .
N1 C8 C5 114.4(8) . .
N1 C8 H8A 108.7 . .
N1 C8 H8B 108.7 . .
C5 C8 H8A 108.7 . .
C5 C8 H8B 108.7 . .
H8A C8 H8B 107.6 . .
O3 C9 N1 121.5(10) . .
O3 C9 C10 122.2(11) . .
N1 C9 C10 116.3(10) . .
C11 C10 C9 120.7(11) . .
C11 C10 C20 119.9(9) . .
C20 C10 C9 119.3(10) . .
C10 C11 H11 119.5 . .
C10 C11 C12 121.0(11) . .
C12 C11 H11 119.5 . .
C11 C12 H12 119.6 . .
C13 C12 C11 120.8(10) . .
C13 C12 H12 119.6 . .
O5 C13 C14 114.6(10) . .
C12 C13 O5 124.5(10) . .
C12 C13 C14 120.9(9) . .
C13 C14 C20 117.4(9) . .
C15 C14 C13 123.0(9) . .
C15 C14 C20 119.6(8) . .
C14 C15 H15 119.3 . .
C16 C15 C14 121.4(9) . .
C16 C15 H15 119.3 . .
C15 C16 H16 120.2 . .
C15 C16 C17 119.6(10) . .
C17 C16 H16 120.2 . .
C16 C17 H17 119.8 . .
C18 C17 C16 120.4(9) . .
C18 C17 H17 119.8 . .
C17 C18 C19 119.1(9) . .
C17 C18 C20 121.2(9) . .
C20 C18 C19 119.6(10) . .
O4 C19 N1 120.2(9) . .
O4 C19 C18 123.1(11) . .
N1 C19 C18 116.6(9) . .
C10 C20 C14 119.9(9) . .
C10 C20 C18 122.2(9) . .
C18 C20 C14 117.8(10) . .
O5 C21 C22 115(3) . .
O5 C21 C30 115.7(11) . .
C26 C21 O5 121(2) . .
C26 C21 C22 124(3) . .
C27 C21 O5 122.8(14) . .
C27 C21 C30 121.4(15) . .
C21 C22 H22 124.2 . .
C23 C22 C21 112(5) . .
C23 C22 H22 124.2 . .
C22 C23 H23 118.1 . .
C22 C23 C24 124(4) . .
C24 C23 H23 118.1 . .
C23 C24 C31 124.3(17) . .
C25 C24 C23 111(3) . .
C25 C24 C31 124(2) . .
C28 C24 C29 122.3(15) . .
C28 C24 C31 121.5(14) . .
C29 C24 C31 116.2(11) . .
C24 C25 H25 113.6 . .
C24 C25 C26 133(3) . .
C26 C25 H25 113.6 . .
C21 C26 C25 116(4) . .
C21 C26 H26 122.1 . .
C25 C26 H26 122.1 . .
C21 C27 H27 120.1 . .
C21 C27 C28 120(2) . .
C28 C27 H27 120.1 . .
C24 C28 C27 121(2) . .
C24 C28 H28 119.7 . .
C27 C28 H28 119.7 . .
C24 C29 H29 120.7 . .
C30 C29 C24 118.5(14) . .
C30 C29 H29 120.7 . .
C21 C30 H30 121.4 . .
C29 C30 C21 117.3(17) . .
C29 C30 H30 121.4 . .
O6 C31 C24 105.1(19) . .
O7 C31 O6 129(3) . .
O7 C31 C24 120.0(15) . .
O8 C31 C24 113.8(13) . .
O9 C31 O8 125.8(17) . .
O9 C31 C24 119.4(12) . .
H32A C32 H32B 109.5 . .
H32A C32 H32C 109.5 . .
H32B C32 H32C 109.5 . .
C33 C32 H32A 109.5 . .
C33 C32 H32B 109.5 . .
C33 C32 H32C 109.5 . .
N2 C33 C32 178.7(16) . .

loop_
_geom_bond_atom_site_label_1
_geom_bond_atom_site_label_2
_geom_bond_distance
_geom_bond_site_symmetry_2
Cd1 O1 2.351(6) 3_656
Cd1 O1 2.351(6) 4_566
Cd1 O2 2.357(7) 4_566
Cd1 O2 2.357(7) 3_656
Cd1 O6 2.43(3) .
Cd1 O6 2.43(3) 2_665
Cd1 O9 2.098(14) .
Cd1 O9 2.098(14) 2_665
Cd1 C1 2.681(9) 4_566
Cd1 C1 2.681(9) 3_656
Cd2 Cd2 0.541(5) 2_655
Cd2 O1 2.365(8) 3_646
Cd2 O1 2.170(9) 4_566
Cd2 O7 2.60(2) .
Cd2 O7 2.20(2) 2_655
Cd2 O8 2.260(13) .
Cd2 O8 1.900(14) 2_655
Cd2 O10 2.35(2) .
Cd2 O11 2.46(2) .
O1 Cd1 2.351(6) 3_646
O1 Cd2 2.365(8) 3_656
O1 Cd2 2.170(9) 4_466
O1 C1 1.297(10) .
O2 Cd1 2.357(7) 3_646
O2 C1 1.228(11) .
O3 C9 1.210(12) .
O4 C19 1.216(11) .
O5 C13 1.365(11) .
O5 C21 1.406(11) .
O6 C31 1.240(11) .
O7 Cd2 2.20(2) 2_655
O7 C31 1.228(11) .
O8 Cd2 1.900(14) 2_655
O8 C31 1.243(10) .
O9 C31 1.230(10) .
N1 C8 1.477(11) .
N1 C9 1.404(14) .
N1 C19 1.377(13) .
C1 Cd1 2.681(9) 3_646
C1 C2 1.504(11) .
C2 C3 1.376(13) .
C2 C7 1.358(11) .
C3 H3 0.9500 .
C3 C4 1.372(12) .
C4 H4 0.9500 .
C4 C5 1.365(13) .
C5 C6 1.364(13) .
C5 C8 1.517(12) .
C6 H6 0.9500 .
C6 C7 1.413(12) .
C7 H7 0.9500 .
C8 H8A 0.9900 .
C8 H8B 0.9900 .
C9 C10 1.488(13) .
C10 C11 1.368(14) .
C10 C20 1.392(13) .
C11 H11 0.9500 .
C11 C12 1.387(14) .
C12 H12 0.9500 .
C12 C13 1.365(14) .
C13 C14 1.408(13) .
C14 C15 1.385(12) .
C14 C20 1.449(12) .
C15 H15 0.9500 .
C15 C16 1.356(12) .
C16 H16 0.9500 .
C16 C17 1.424(13) .
C17 H17 0.9500 .
C17 C18 1.364(13) .
C18 C19 1.485(13) .
C18 C20 1.397(12) .
C21 C22 1.41(7) .
C21 C26 1.29(4) .
C21 C27 1.32(3) .
C21 C30 1.43(2) .
C22 H22 0.9500 .
C22 C23 1.40(7) .
C23 H23 0.9500 .
C23 C24 1.44(4) .
C24 C25 1.21(4) .
C24 C28 1.26(2) .
C24 C29 1.43(2) .
C24 C31 1.558(17) .
C25 H25 0.9500 .
C25 C26 1.33(6) .
C26 H26 0.9500 .
C27 H27 0.9500 .
C27 C28 1.43(3) .
C28 H28 0.9500 .
C29 H29 0.9500 .
C29 C30 1.39(3) .
C30 H30 0.9500 .
N2 C33 1.167(14) .
C32 H32A 0.9800 .
C32 H32B 0.9800 .
C32 H32C 0.9800 .
C32 C33 1.441(17) .

loop_
_geom_torsion_atom_site_label_1
_geom_torsion_atom_site_label_2
_geom_torsion_atom_site_label_3
_geom_torsion_atom_site_label_4
_geom_torsion
_geom_torsion_site_symmetry_1
_geom_torsion_site_symmetry_4
Cd1 O1 C1 O2 14.3(11) 3_646 .
Cd1 O1 C1 C2 -164.1(8) 3_646 .
Cd1 O2 C1 O1 -14.3(10) 3_646 .
Cd1 O2 C1 C2 164.1(9) 3_646 .
Cd1 O6 C31 O7 10(4) . .
Cd1 O6 C31 C24 162.1(15) . .
Cd1 O9 C31 O8 -22(3) . .
Cd1 O9 C31 C24 170.5(12) . .
Cd1 C1 C2 C3 -98(3) 3_646 .
Cd1 C1 C2 C7 78(3) 3_646 .
Cd2 O1 C1 Cd1 135.9(14) 3_656 3_646
Cd2 O1 C1 Cd1 130.9(10) 4_466 3_646
Cd2 O1 C1 O2 150.2(10) 3_656 .
Cd2 O1 C1 O2 145.2(9) 4_466 .
Cd2 O1 C1 C2 -28.2(19) 3_656 .
Cd2 O1 C1 C2 -33.2(15) 4_466 .
Cd2 O7 C31 O6 -84(4) . .
Cd2 O7 C31 O6 -92(4) 2_655 .
Cd2 O7 C31 C24 118.7(16) 2_655 .
Cd2 O7 C31 C24 127.3(13) . .
Cd2 O8 C31 O9 14(4) . .
Cd2 O8 C31 O9 33(5) 2_655 .
Cd2 O8 C31 C24 -177.4(19) . .
Cd2 O8 C31 C24 -158(3) 2_655 .
O1 C1 C2 C3 -14.7(16) . .
O1 C1 C2 C7 161.4(10) . .
O2 C1 C2 C3 166.9(12) . .
O2 C1 C2 C7 -17.0(16) . .
O3 C9 C10 C11 0.3(14) . .
O3 C9 C10 C20 -178.8(9) . .
O5 C13 C14 C15 -1.0(12) . .
O5 C13 C14 C20 179.8(7) . .
O5 C21 C22 C23 179(3) . .
O5 C21 C26 C25 179(3) . .
O5 C21 C27 C28 -179.5(18) . .
O5 C21 C30 C29 179.2(14) . .
N1 C9 C10 C11 -179.8(8) . .
N1 C9 C10 C20 1.0(12) . .
C1 C2 C3 C4 176.0(12) . .
C1 C2 C7 C6 -176.8(11) . .
C2 C3 C4 C5 -2(2) . .
C3 C2 C7 C6 -0.7(18) . .
C3 C4 C5 C6 5(2) . .
C3 C4 C5 C8 -179.0(12) . .
C4 C5 C6 C7 -5(2) . .
C4 C5 C8 N1 -177.0(12) . .
C5 C6 C7 C2 3.4(19) . .
C6 C5 C8 N1 -0.7(18) . .
C7 C2 C3 C4 0(2) . .
C8 N1 C9 O3 3.8(12) . .
C8 N1 C9 C10 -176.1(7) . .
C8 N1 C19 O4 -3.9(12) . .
C8 N1 C19 C18 175.5(7) . .
C8 C5 C6 C7 178.4(11) . .
C9 N1 C8 C5 -96.0(11) . .
C9 N1 C19 O4 178.0(8) . .
C9 N1 C19 C18 -2.6(12) . .
C9 C10 C11 C12 -176.3(9) . .
C9 C10 C20 C14 178.2(7) . .
C9 C10 C20 C18 -3.3(13) . .
C10 C11 C12 C13 -3.1(16) . .
C11 C10 C20 C14 -1.0(12) . .
C11 C10 C20 C18 177.5(8) . .
C11 C12 C13 O5 -177.9(9) . .
C11 C12 C13 C14 1.4(15) . .
C12 C13 C14 C15 179.7(9) . .
C12 C13 C14 C20 0.5(13) . .
C13 O5 C21 C22 -85(2) . .
C13 O5 C21 C26 97(2) . .
C13 O5 C21 C27 -45(2) . .
C13 O5 C21 C30 137.4(12) . .
C13 C14 C15 C16 178.6(8) . .
C13 C14 C20 C10 -0.7(11) . .
C13 C14 C20 C18 -179.3(7) . .
C14 C15 C16 C17 2.4(12) . .
C15 C14 C20 C10 -180.0(8) . .
C15 C14 C20 C18 1.5(11) . .
C15 C16 C17 C18 -2.0(12) . .
C16 C17 C18 C19 179.0(7) . .
C16 C17 C18 C20 1.3(12) . .
C17 C18 C19 O4 1.8(13) . .
C17 C18 C19 N1 -177.5(7) . .
C17 C18 C20 C10 -179.6(8) . .
C17 C18 C20 C14 -1.0(12) . .
C19 N1 C8 C5 85.7(12) . .
C19 N1 C9 O3 -178.1(8) . .
C19 N1 C9 C10 2.0(12) . .
C19 C18 C20 C10 2.7(12) . .
C19 C18 C20 C14 -178.8(7) . .
C20 C10 C11 C12 2.9(14) . .
C20 C14 C15 C16 -2.2(12) . .
C20 C18 C19 O4 179.6(8) . .
C20 C18 C19 N1 0.2(12) . .
C21 O5 C13 C12 -20.2(14) . .
C21 O5 C13 C14 160.5(8) . .
C21 C22 C23 C24 6(5) . .
C21 C27 C28 C24 1(4) . .
C22 C21 C26 C25 2(5) . .
C22 C23 C24 C25 -7(5) . .
C22 C23 C24 C31 177(3) . .
C23 C24 C25 C26 5(6) . .
C23 C24 C31 O6 5(4) . .
C23 C24 C31 O7 161(3) . .
C24 C25 C26 C21 -3(7) . .
C24 C29 C30 C21 0(3) . .
C25 C24 C31 O6 -171(4) . .
C25 C24 C31 O7 -15(3) . .
C26 C21 C22 C23 -3(5) . .
C27 C21 C30 C29 2(3) . .
C28 C24 C29 C30 -1(3) . .
C28 C24 C31 O8 176(2) . .
C28 C24 C31 O9 -14(3) . .
C29 C24 C28 C27 0(3) . .
C29 C24 C31 O8 -2(2) . .
C29 C24 C31 O9 166.7(18) . .
C30 C21 C27 C28 -3(3) . .
C31 C24 C25 C26 -178(4) . .
C31 C24 C28 C27 -178.8(19) . .
C31 C24 C29 C30 178.3(15) . .
